data_7124803
loop_
_publ_author_name
'Le\'on, Thierry'
'Fern\'andez, Elena'

_publ_section_title
;
 The Pauson-Khand reaction using alkynylboronic esters: solving a
 long-standing regioselectivity issue.
;
_journal_issue 60
_journal_name_full 'Chemical communications (Cambridge, England)'
_journal_page_first 9363
_journal_page_last 9366
_journal_paper_doi 10.1039/c6cc04717c
_journal_volume 52
_journal_year 2016
_chemical_absolute_configuration ad
_chemical_formula_sum 'C23 H19 N O S'
_chemical_formula_weight 357.45
_space_group_IT_number 19
_space_group_name_Hall 'P 2ac 2ab'
_space_group_name_H-M_alt 'P 21 21 21'
_symmetry_cell_setting orthorhombic
_symmetry_space_group_name_H-M 'P 21 21 21'
_atom_sites_solution_hydrogens mixed
_audit_creation_method SHELXL-2014/7
_audit_update_record
;
2016-06-02 deposited with the CCDC.
2016-07-04 downloaded from the CCDC.
;
_cell_angle_alpha 90
_cell_angle_beta 90
_cell_angle_gamma 90
_cell_formula_units_Z 4
_cell_length_a 5.6327(6)
_cell_length_b 14.2928(15)
_cell_length_c 21.544(3)
_cell_measurement_reflns_used 616
_cell_measurement_temperature 100(2)
_cell_measurement_theta_max 20.94
_cell_measurement_theta_min 3.78
_cell_volume 1734.4(4)
_computing_cell_refinement 'Bruker APEX2 v2011.4-0'
_computing_data_collection 'Bruker APEX2 v2011.4-0'
_computing_data_reduction 'Bruker SAINT V7.60A'
_computing_molecular_graphics 'Bruker SHELXTL'
_computing_publication_material 'Bruker SHELXTL'
_computing_structure_refinement 'SHELXL-2014 (Sheldrick, 2014)'
_computing_structure_solution Sir2011
_diffrn_ambient_temperature 100(2)
_diffrn_detector_area_resol_mean 512
_diffrn_detector_type '4K CCD area detector APEX II'
_diffrn_measured_fraction_theta_full 0.984
_diffrn_measured_fraction_theta_max 0.983
_diffrn_measurement_device_type 'APEX DUO Kappa 4-axis goniometer'
_diffrn_measurement_method
;
 Fullsphere data collection, phi and omega scans
;
_diffrn_measurement_specimen_support 'magnetic support with MicroMount'
_diffrn_radiation_monochromator 'Quazar MX Multilayer Optics'
_diffrn_radiation_type MoK\a
_diffrn_radiation_wavelength 0.71073
_diffrn_reflns_av_R_equivalents 0.0580
_diffrn_reflns_av_unetI/netI 0.0673
_diffrn_reflns_Laue_measured_fraction_full 0.984
_diffrn_reflns_Laue_measured_fraction_max 0.983
_diffrn_reflns_limit_k_max 17
_diffrn_reflns_limit_k_min -17
_diffrn_reflns_limit_l_max 24
_diffrn_reflns_limit_l_min -26
_diffrn_reflns_number 11276
_diffrn_reflns_point_group_measured_fraction_full 0.967
_diffrn_reflns_point_group_measured_fraction_max 0.963
_diffrn_reflns_theta_full 25.242
_diffrn_reflns_theta_max 26.346
_diffrn_reflns_theta_min 1.710
_diffrn_source 'Microfocus source E025 IuS'
_diffrn_source_current 0.6
_diffrn_source_power 50
_diffrn_source_size '0.2 mm x 0.2 mm fine focus'
_diffrn_source_type 'Bruker APEX DUO'
_exptl_absorpt_coefficient_mu 0.198
_exptl_absorpt_correction_T_max 0.980
_exptl_absorpt_correction_T_min 0.892
_exptl_absorpt_correction_type empirical
_exptl_absorpt_process_details
; 
 SADABS Version 2008/1 Bruker-Nonius
 Blessing, Acta Cryst. (1995) A51 33-38
;
_exptl_crystal_colour yellow
_exptl_crystal_density_diffrn 1.369
_exptl_crystal_description block
_exptl_crystal_F_000 752
_exptl_crystal_size_max 0.20
_exptl_crystal_size_mid 0.20
_exptl_crystal_size_min 0.10
_refine_diff_density_max 0.228
_refine_diff_density_min -0.263
_refine_diff_density_rms 0.054
_refine_ls_abs_structure_details
;
 Flack x determined using 866 quotients [(I+)-(I-)]/[(I+)+(I-)]
 (Parsons, Flack and Wagner, Acta Cryst. B69 (2013) 249-259).
;
_refine_ls_abs_structure_Flack 0.06(9)
_refine_ls_extinction_method none
_refine_ls_goodness_of_fit_ref 1.052
_refine_ls_hydrogen_treatment constr
_refine_ls_matrix_type full
_refine_ls_number_parameters 254
_refine_ls_number_reflns 3394
_refine_ls_number_restraints 50
_refine_ls_restrained_S_all 1.055
_refine_ls_R_factor_all 0.0677
_refine_ls_R_factor_gt 0.0478
_refine_ls_shift/su_max 0.000
_refine_ls_shift/su_mean 0.000
_refine_ls_structure_factor_coef Fsqd
_refine_ls_weighting_details 'w=1/[\s^2^(Fo^2^)+(0.0481P)^2^+0.1691P] where P=(Fo^2^+2Fc^2^)/3'
_refine_ls_weighting_scheme calc
_refine_ls_wR_factor_gt 0.0995
_refine_ls_wR_factor_ref 0.1104
_reflns_Friedel_coverage 0.678
_reflns_Friedel_fraction_full 0.943
_reflns_Friedel_fraction_max 0.936
_reflns_number_gt 2650
_reflns_number_total 3394
_reflns_threshold_expression 'I > 2\s(I)'
_cod_data_source_file c6cc04717c2.cif
_cod_data_source_block mo_TSL2_119_0m
_cod_depositor_comments
;
The following automatic conversions were performed:

data item '_symmetry_cell_setting' value 'Orthorhombic' was changed
to 'orthorhombic' in accordance with the
/home/saulius/struct/COD-crude-data/automatic-downloads/DataCite-retrospective/RSC/depositions/lib/dictionaries/cif_core.dic
dictionary named 'cif_core.dic' version 2.4.2 last updated on
2011-04-26.

Automatic conversion script
Id: cif_fix_values 6909 2019-04-08 15:41:33Z antanas 
;
_cod_original_cell_volume 1734.4(3)
_cod_original_sg_symbol_H-M P2(1)2(1)2(1)
_cod_database_code 7124803
_shelx_shelxl_version_number 2014/7
_shelx_space_group_comment
;
The symmetry employed for this shelxl refinement is uniquely defined
by the following loop, which should always be used as a source of
symmetry information in preference to the above space-group names.
They are only intended as comments.
;
_shelx_estimated_absorpt_t_min 0.961
_shelx_estimated_absorpt_t_max 0.980

loop_
_space_group_symop_operation_xyz
'x, y, z'
'-x+1/2, -y, z+1/2'
'-x, y+1/2, -z+1/2'
'x+1/2, -y+1/2, -z'

loop_
_atom_site_label
_atom_site_type_symbol
_atom_site_fract_x
_atom_site_fract_y
_atom_site_fract_z
_atom_site_U_iso_or_equiv
_atom_site_adp_type
_atom_site_occupancy
_atom_site_site_symmetry_order
_atom_site_calc_flag
_atom_site_refinement_flags_posn
_atom_site_refinement_flags_adp
_atom_site_refinement_flags_occupancy
_atom_site_disorder_assembly
_atom_site_disorder_group
S1 S -0.1740(6) 0.3995(2) 0.88135(19) 0.0234(6) Uani 0.6 1 d D U P A 1
S1' S 0.0377(12) 0.3605(4) 0.8330(4) 0.0260(10) Uani 0.4 1 d D U P A 2
N1 N 0.2020(6) 0.6320(2) 0.55737(13) 0.0200(7) Uani 1 1 d . . . . .
O1 O 0.2759(5) 0.63591(19) 0.97383(11) 0.0269(7) Uani 1 1 d . . . . .
C1 C 0.4534(7) 0.7635(3) 0.83682(15) 0.0176(8) Uani 1 1 d . . . . .
H1 H 0.6199 0.7672 0.8209 0.021 Uiso 1 1 calc R U . . .
C2 C 0.3283(7) 0.6755(3) 0.81462(15) 0.0175(8) Uani 1 1 d . . . . .
C3 C 0.2573(7) 0.6201(3) 0.86243(15) 0.0174(9) Uani 1 1 d . . . . .
C4 C 0.3213(7) 0.6657(3) 0.92220(16) 0.0204(9) Uani 1 1 d . . . . .
C5 C 0.4459(7) 0.7570(2) 0.90845(14) 0.0188(8) Uani 1 1 d . . . . .
H5 H 0.6087 0.7589 0.9269 0.023 Uiso 1 1 calc R U . . .
C6 C 0.2959(7) 0.8451(3) 0.92713(16) 0.0232(9) Uani 1 1 d . . . . .
H6 H 0.2272 0.8449 0.9699 0.028 Uiso 1 1 calc R U . . .
C7 C 0.4531(7) 0.9278(3) 0.91069(17) 0.0216(9) Uani 1 1 d . . . . .
H7 H 0.5312 0.9682 0.9391 0.026 Uiso 1 1 calc R U . . .
C8 C 0.4611(8) 0.9333(3) 0.84908(17) 0.0236(9) Uani 1 1 d . . . . .
H8 H 0.5460 0.9785 0.8256 0.028 Uiso 1 1 calc R U . . .
C9 C 0.3115(7) 0.8548(3) 0.82300(16) 0.0216(9) Uani 1 1 d . . . . .
H9 H 0.2546 0.8630 0.7794 0.026 Uiso 1 1 calc R U . . .
C10 C 0.1178(6) 0.8487(3) 0.87343(17) 0.0244(9) Uani 1 1 d . . . . .
H10A H 0.0147 0.9047 0.8748 0.029 Uiso 1 1 calc R U . . .
H10B H 0.0203 0.7912 0.8702 0.029 Uiso 1 1 calc R U . . .
C11 C 0.2840(7) 0.6620(3) 0.74757(15) 0.0168(8) Uani 1 1 d . . . . .
C12 C 0.4428(7) 0.6970(3) 0.70429(15) 0.0177(8) Uani 1 1 d . . . . .
H12 H 0.5791 0.7302 0.7180 0.021 Uiso 1 1 calc R U . . .
C13 C 0.4057(7) 0.6842(3) 0.64086(15) 0.0172(9) Uani 1 1 d . . . . .
C14 C 0.5358(7) 0.7075(3) 0.58580(16) 0.0219(9) Uani 1 1 d . . . . .
H14 H 0.6828 0.7400 0.5837 0.026 Uiso 1 1 calc R U . . .
C15 C 0.4072(7) 0.6740(3) 0.53716(16) 0.0225(10) Uani 1 1 d . . . . .
H15 H 0.4534 0.6789 0.4949 0.027 Uiso 1 1 calc R U . . .
C16 C 0.1976(7) 0.6371(2) 0.62135(15) 0.0168(8) Uani 1 1 d . . . . .
C17 C 0.0288(7) 0.6043(2) 0.66331(16) 0.0179(8) Uani 1 1 d . . . . .
H17 H -0.1125 0.5745 0.6495 0.022 Uiso 1 1 calc R U . . .
C18 C 0.0751(7) 0.6169(2) 0.72588(15) 0.0167(8) Uani 1 1 d . . . . .
H18 H -0.0367 0.5945 0.7554 0.020 Uiso 1 1 calc R U . . .
C19 C 0.0359(8) 0.5797(3) 0.51830(16) 0.0269(10) Uani 1 1 d . . . . .
H19A H 0.0251 0.6095 0.4774 0.040 Uiso 1 1 calc R U . . .
H19B H -0.1212 0.5792 0.5379 0.040 Uiso 1 1 calc R U . . .
H19C H 0.0926 0.5153 0.5134 0.040 Uiso 1 1 calc R U . . .
C20 C 0.1352(6) 0.5296(3) 0.86065(15) 0.0185(9) Uani 1 1 d . . . . .
C21 C 0.2067(7) 0.4531(3) 0.82499(17) 0.0253(9) Uani 1 1 d D . . . .
H21A H 0.3483 0.4514 0.7999 0.030 Uiso 0.6 1 d R U P A 1
H21B H 0.3434 0.4544 0.7981 0.030 Uiso 0.4 1 d R U P A 2
C22 C 0.058(3) 0.3797(10) 0.8310(9) 0.032(3) Uani 0.6 1 d D U P A 1
H22 H 0.0799 0.3224 0.8095 0.038 Uiso 0.6 1 calc R U P A 1
C22' C -0.151(4) 0.4204(10) 0.8811(11) 0.023(4) Uani 0.4 1 d D U P A 2
H22' H -0.2959 0.3956 0.8969 0.028 Uiso 0.4 1 calc R U P A 2
C23 C -0.0679(8) 0.5091(3) 0.89410(17) 0.0280(10) Uani 1 1 d D . . . .
H23A H -0.1427 0.5525 0.9220 0.034 Uiso 0.6 1 d R U P A 1
H23B H -0.1457 0.5514 0.9222 0.034 Uiso 0.4 1 d R U P A 2

loop_
_atom_site_aniso_label
_atom_site_aniso_U_11
_atom_site_aniso_U_22
_atom_site_aniso_U_33
_atom_site_aniso_U_23
_atom_site_aniso_U_13
_atom_site_aniso_U_12
S1 0.0272(13) 0.0190(12) 0.0239(10) -0.0019(10) 0.0034(9) -0.0135(10)
S1' 0.030(2) 0.018(2) 0.0302(18) -0.0010(16) -0.0076(16) -0.0054(15)
N1 0.0232(19) 0.0174(17) 0.0196(15) -0.0018(12) -0.0035(14) 0.0028(15)
O1 0.0371(19) 0.0240(16) 0.0197(13) 0.0018(11) 0.0010(12) -0.0049(14)
C1 0.016(2) 0.020(2) 0.0165(16) -0.0007(15) -0.0011(16) -0.0001(17)
C2 0.013(2) 0.019(2) 0.0211(18) 0.0003(15) -0.0025(16) -0.0005(17)
C3 0.018(2) 0.015(2) 0.0185(17) -0.0006(14) 0.0012(15) 0.0007(16)
C4 0.018(2) 0.020(2) 0.0228(19) 0.0012(16) -0.0026(17) 0.0047(17)
C5 0.022(2) 0.018(2) 0.0166(17) 0.0006(15) -0.0029(16) -0.0028(18)
C6 0.028(2) 0.018(2) 0.0233(19) -0.0012(16) 0.0020(17) -0.0040(19)
C7 0.020(2) 0.015(2) 0.030(2) -0.0028(16) -0.0047(19) -0.0007(17)
C8 0.027(2) 0.014(2) 0.029(2) 0.0036(15) -0.0021(18) -0.0042(18)
C9 0.025(2) 0.018(2) 0.0213(18) 0.0033(15) -0.0066(17) 0.0037(18)
C10 0.017(2) 0.016(2) 0.040(2) 0.0000(18) -0.0031(18) -0.0016(16)
C11 0.020(2) 0.015(2) 0.0157(17) 0.0003(14) -0.0027(15) 0.0019(17)
C12 0.016(2) 0.0145(19) 0.0224(18) 0.0011(15) -0.0019(17) -0.0016(17)
C13 0.018(2) 0.015(2) 0.0184(17) 0.0026(14) 0.0020(15) 0.0039(16)
C14 0.022(2) 0.023(2) 0.0215(19) 0.0042(15) 0.0048(18) 0.0016(17)
C15 0.025(3) 0.024(2) 0.0185(18) 0.0066(16) 0.0032(16) 0.0074(18)
C16 0.021(2) 0.0117(18) 0.0174(17) 0.0003(14) -0.0016(16) 0.0060(17)
C17 0.016(2) 0.0143(19) 0.0239(18) -0.0002(15) -0.0040(16) 0.0017(17)
C18 0.017(2) 0.0116(19) 0.0218(18) -0.0002(14) 0.0032(16) 0.0033(16)
C19 0.033(3) 0.024(2) 0.023(2) -0.0041(16) -0.0085(19) 0.001(2)
C20 0.022(2) 0.018(2) 0.0150(17) 0.0028(14) -0.0016(16) -0.0015(17)
C21 0.023(2) 0.022(2) 0.031(2) 0.0007(17) 0.0065(19) -0.0008(19)
C22 0.036(6) 0.024(6) 0.035(5) -0.012(5) 0.004(4) -0.001(5)
C22' 0.024(5) 0.021(6) 0.025(5) -0.001(4) 0.002(4) -0.012(4)
C23 0.037(3) 0.023(2) 0.024(2) -0.0040(16) 0.0091(19) -0.005(2)

loop_
_atom_type_symbol
_atom_type_description
_atom_type_scat_dispersion_real
_atom_type_scat_dispersion_imag
_atom_type_scat_source
C C 0.0033 0.0016 'International Tables Vol C Tables 4.2.6.8 and 6.1.1.4'
H H 0.0000 0.0000 'International Tables Vol C Tables 4.2.6.8 and 6.1.1.4'
N N 0.0061 0.0033 'International Tables Vol C Tables 4.2.6.8 and 6.1.1.4'
O O 0.0106 0.0060 'International Tables Vol C Tables 4.2.6.8 and 6.1.1.4'
S S 0.1246 0.1234 'International Tables Vol C Tables 4.2.6.8 and 6.1.1.4'

loop_
_geom_angle_atom_site_label_1
_geom_angle_atom_site_label_2
_geom_angle_atom_site_label_3
_geom_angle
C23 S1 C22 89.2(5)
C21 S1' C22' 91.2(6)
C15 N1 C16 108.0(3)
C15 N1 C19 125.4(3)
C16 N1 C19 126.1(3)
C2 C1 C5 104.6(3)
C2 C1 C9 113.3(3)
C5 C1 C9 103.1(3)
C3 C2 C11 127.9(3)
C3 C2 C1 112.4(3)
C11 C2 C1 119.6(3)
C2 C3 C20 129.2(3)
C2 C3 C4 109.2(3)
C20 C3 C4 121.5(3)
O1 C4 C3 125.9(4)
O1 C4 C5 125.3(3)
C3 C4 C5 108.7(3)
C4 C5 C1 105.1(3)
C4 C5 C6 113.1(3)
C1 C5 C6 102.9(3)
C7 C6 C10 100.4(3)
C7 C6 C5 104.5(3)
C10 C6 C5 100.7(3)
C8 C7 C6 107.3(3)
C7 C8 C9 108.0(3)
C8 C9 C10 100.1(3)
C8 C9 C1 105.3(3)
C10 C9 C1 100.4(3)
C6 C10 C9 94.0(3)
C12 C11 C18 118.5(3)
C12 C11 C2 120.1(3)
C18 C11 C2 121.3(3)
C11 C12 C13 121.0(4)
C12 C13 C16 118.5(3)
C12 C13 C14 134.7(4)
C16 C13 C14 106.8(3)
C15 C14 C13 106.4(3)
C14 C15 N1 111.0(3)
N1 C16 C17 130.0(3)
N1 C16 C13 107.8(3)
C17 C16 C13 122.2(3)
C18 C17 C16 117.4(3)
C17 C18 C11 122.3(3)
C23 C20 C21 111.1(4)
C23 C20 C3 124.1(3)
C21 C20 C3 124.8(3)
C22 C21 C20 112.2(7)
C20 C21 S1' 114.0(4)
C21 C22 S1 113.8(9)
C23 C22' S1' 111.7(10)
C22' C23 C20 111.7(7)
C20 C23 S1 113.7(3)

loop_
_geom_bond_atom_site_label_1
_geom_bond_atom_site_label_2
_geom_bond_distance
S1 C23 1.699(5)
S1 C22 1.723(12)
S1' C21 1.640(6)
S1' C22' 1.715(12)
N1 C15 1.373(5)
N1 C16 1.381(4)
N1 C19 1.464(5)
O1 C4 1.218(4)
C1 C2 1.518(5)
C1 C5 1.547(4)
C1 C9 1.559(5)
C2 C3 1.360(5)
C2 C11 1.479(4)
C3 C20 1.466(5)
C3 C4 1.488(5)
C4 C5 1.512(5)
C5 C6 1.568(5)
C6 C7 1.519(5)
C6 C10 1.532(5)
C7 C8 1.330(5)
C8 C9 1.511(5)
C9 C10 1.543(5)
C11 C12 1.385(5)
C11 C18 1.421(5)
C12 C13 1.394(5)
C13 C16 1.416(5)
C13 C14 1.434(5)
C14 C15 1.361(5)
C16 C17 1.393(5)
C17 C18 1.385(5)
C20 C23 1.383(5)
C20 C21 1.395(5)
C21 C22 1.347(11)
C22' C23 1.381(11)

loop_
_geom_torsion_atom_site_label_1
_geom_torsion_atom_site_label_2
_geom_torsion_atom_site_label_3
_geom_torsion_atom_site_label_4
_geom_torsion
C5 C1 C2 C3 -1.5(4)
C9 C1 C2 C3 -113.0(4)
C5 C1 C2 C11 174.8(3)
C9 C1 C2 C11 63.3(4)
C11 C2 C3 C20 5.1(7)
C1 C2 C3 C20 -179.0(4)
C11 C2 C3 C4 -174.5(4)
C1 C2 C3 C4 1.4(4)
C2 C3 C4 O1 177.4(4)
C20 C3 C4 O1 -2.2(6)
C2 C3 C4 C5 -0.7(4)
C20 C3 C4 C5 179.6(3)
O1 C4 C5 C1 -178.4(4)
C3 C4 C5 C1 -0.2(4)
O1 C4 C5 C6 -66.9(5)
C3 C4 C5 C6 111.3(3)
C2 C1 C5 C4 0.9(4)
C9 C1 C5 C4 119.6(3)
C2 C1 C5 C6 -117.7(3)
C9 C1 C5 C6 0.9(4)
C4 C5 C6 C7 179.0(3)
C1 C5 C6 C7 -68.2(3)
C4 C5 C6 C10 -77.2(3)
C1 C5 C6 C10 35.6(4)
C10 C6 C7 C8 -33.1(4)
C5 C6 C7 C8 70.9(4)
C6 C7 C8 C9 -0.2(5)
C7 C8 C9 C10 33.1(4)
C7 C8 C9 C1 -70.7(4)
C2 C1 C9 C8 179.2(3)
C5 C1 C9 C8 66.7(4)
C2 C1 C9 C10 75.6(3)
C5 C1 C9 C10 -36.9(3)
C7 C6 C10 C9 49.8(3)
C5 C6 C10 C9 -57.3(3)
C8 C9 C10 C6 -49.8(3)
C1 C9 C10 C6 58.0(3)
C3 C2 C11 C12 -151.9(4)
C1 C2 C11 C12 32.5(5)
C3 C2 C11 C18 30.8(6)
C1 C2 C11 C18 -144.8(4)
C18 C11 C12 C13 -3.3(5)
C2 C11 C12 C13 179.3(3)
C11 C12 C13 C16 2.0(5)
C11 C12 C13 C14 -177.2(4)
C12 C13 C14 C15 178.7(4)
C16 C13 C14 C15 -0.6(4)
C13 C14 C15 N1 0.9(4)
C16 N1 C15 C14 -0.9(4)
C19 N1 C15 C14 -172.9(3)
C15 N1 C16 C17 -179.6(4)
C19 N1 C16 C17 -7.7(6)
C15 N1 C16 C13 0.5(4)
C19 N1 C16 C13 172.4(3)
C12 C13 C16 N1 -179.3(3)
C14 C13 C16 N1 0.1(4)
C12 C13 C16 C17 0.7(5)
C14 C13 C16 C17 -179.9(3)
N1 C16 C17 C18 178.0(3)
C13 C16 C17 C18 -2.0(5)
C16 C17 C18 C11 0.7(5)
C12 C11 C18 C17 1.9(5)
C2 C11 C18 C17 179.3(3)
C2 C3 C20 C23 -129.3(4)
C4 C3 C20 C23 50.3(5)
C2 C3 C20 C21 50.3(6)
C4 C3 C20 C21 -130.1(4)
C23 C20 C21 C22 1.3(12)
C3 C20 C21 C22 -178.4(11)
C23 C20 C21 S1' -1.1(5)
C3 C20 C21 S1' 179.2(4)
C22' S1' C21 C20 3.6(11)
C20 C21 C22 S1 -0.8(18)
C23 S1 C22 C21 0.1(15)
C21 S1' C22' C23 -5.1(18)
S1' C22' C23 C20 5(2)
C21 C20 C23 C22' -2.8(14)
C3 C20 C23 C22' 176.8(13)
C21 C20 C23 S1 -1.2(4)
C3 C20 C23 S1 178.4(3)
C22 S1 C23 C20 0.6(9)
